data_4022259
loop_
_publ_author_name
'Timothy J. Donohoe'
'Kevin Blades'
'Peter R. Moore'
'Michael J. Waring'
'Jon J. G. Winter'
'Madeleine Helliwell'
'Nicholas J. Newcombe'
'Geoffrey Stemp'

_publ_section_title
;
 Directed Dihydroxylation of Cyclic Allylic Alcohols and
 Trichloroacetamides Using OsO~4~/TMEDA
;
_journal_name_full 'Journal of Organic Chemistry'
_journal_page_first 7946
_journal_page_last 7956
_journal_paper_doi 10.1021/jo026161y
_journal_volume 67
_journal_year 2002
_chemical_formula_moiety 'C11 H18 Cl3 N O3 '
_chemical_formula_sum 'C11 H18 Cl3 N O3'
_chemical_formula_weight 318.63
_space_group_IT_number 61
_symmetry_cell_setting orthorhombic
_symmetry_Int_Tables_number 61
_symmetry_space_group_name_Hall '-P 2ac 2ab'
_symmetry_space_group_name_H-M 'P b c a'
_audit_creation_date 1998-08-12
_audit_creation_method 'by teXsan v1.7'
_cell_angle_alpha 90
_cell_angle_beta 90
_cell_angle_gamma 90
_cell_formula_units_Z 8
_cell_length_a 14.347(2)
_cell_length_b 17.944(2)
_cell_length_c 11.441(2)
_cell_measurement_reflns_used 24
_cell_measurement_temperature 296.2
_cell_measurement_theta_max 37.8
_cell_measurement_theta_min 32.6
_cell_volume 2945.4(5)
_computing_cell_refinement 'MSC/AFC Diffractometer Control'
_computing_data_collection 'MSC/AFC Diffractometer Control'
_computing_data_reduction 'teXsan (MSC, 1995)'
_computing_publication_material 'teXsan (MSC, 1995)'
_computing_structure_refinement 'teXsan (MSC, 1995)'
_computing_structure_solution
;
SIR92 (Altomare, et. al. 1993)
;
_diffrn_ambient_temperature 296.2
_diffrn_measurement_device 'Rigaku AFC5R'
_diffrn_measurement_method \w-2\q
_diffrn_orient_matrix_UB_11 -0.01911
_diffrn_orient_matrix_UB_12 0.05343
_diffrn_orient_matrix_UB_13 -0.00652
_diffrn_orient_matrix_UB_21 0.06043
_diffrn_orient_matrix_UB_22 0.01186
_diffrn_orient_matrix_UB_23 -0.03938
_diffrn_orient_matrix_UB_31 -0.02901
_diffrn_orient_matrix_UB_32 -0.01049
_diffrn_orient_matrix_UB_33 -0.07776
_diffrn_radiation_detector 'scintillation counter'
_diffrn_radiation_monochromator graphite
_diffrn_radiation_source 'Rigaku rotating anode'
_diffrn_radiation_type 'Cu K\a'
_diffrn_radiation_wavelength 1.5418
_diffrn_reflns_av_R_equivalents 0.00000
_diffrn_reflns_av_sigmaI/netI 0.100
_diffrn_reflns_limit_h_max 18
_diffrn_reflns_limit_h_min -17
_diffrn_reflns_limit_k_max 22
_diffrn_reflns_limit_k_min -21
_diffrn_reflns_limit_l_max 13
_diffrn_reflns_limit_l_min -13
_diffrn_reflns_number 3070
_diffrn_reflns_reduction_process 'Lp corrections applied'
_diffrn_reflns_theta_max 79.01
_diffrn_reflns_theta_min 3.08
_diffrn_standards_decay_% -4.92
_diffrn_standards_interval_count 150
_diffrn_standards_number 3
_exptl_absorpt_coefficient_mu 5.776
_exptl_absorpt_correction_T_max 1.000
_exptl_absorpt_correction_T_min 0.669
_exptl_absorpt_correction_type
;
\y scans (North,Phillips & Matthews, 1968)
;
_exptl_crystal_colour colourlessblock
_exptl_crystal_density_diffrn 1.437
_exptl_crystal_density_meas ?
_exptl_crystal_description block
_exptl_crystal_F_000 1328.00
_exptl_crystal_size_max 0.50
_exptl_crystal_size_mid 0.30
_exptl_crystal_size_min 0.30
_refine_diff_density_max 0.50
_refine_diff_density_min -0.47
_refine_ls_extinction_coef 0.00000066(9)
_refine_ls_extinction_expression 'equ(3) Acta Cryst.(1968) A24, p213.'
_refine_ls_extinction_method 'Zachariasen (1967)'
_refine_ls_goodness_of_fit_all 2.216
_refine_ls_goodness_of_fit_obs 2.739
_refine_ls_hydrogen_treatment noref
_refine_ls_matrix_type full
_refine_ls_number_constraints 0
_refine_ls_number_parameters 164
_refine_ls_number_reflns 1613
_refine_ls_number_restraints 0
_refine_ls_R_factor_all 0.1425
_refine_ls_R_factor_obs 0.0745
_refine_ls_shift/esd_max 0.0000
_refine_ls_shift/esd_mean 0.0180
_refine_ls_structure_factor_coef F
_refine_ls_weighting_details 'w = 1/[\s^2^(Fo) + 0.00002|Fo|^2^]'
_refine_ls_weighting_scheme calc
_refine_ls_wR_factor_all 0.0535
_refine_ls_wR_factor_obs 0.0501
_reflns_number_observed 1613
_reflns_number_total 3070
_reflns_observed_criterion >2.00\s(I)
_cod_data_source_file jo026161y_s6.cif
_cod_data_source_block S668_SYN-42
_cod_depositor_comments
;
 Renaming the _geom_torsion_site_symmetry_4 data item to _geom_torsion.
 The initial data name misassignment was cause by the incorrect data name
 order in the loop and the removal of data items containing only unknown
 ('?') or inapplicable ('.') values.

 Antanas Vaitkus,
 2018-08-08

 Adding the '_geom_hbond_atom_site_label_A' data item. Values of the
 data item were determined from the geometry of the molecule.

 Antanas Vaitkus,
 2017-03-06

The following automatic conversions were performed:

'_refine_ls_weighting_scheme' value 'w = 1/[\s^2^(Fo) +
0.00002|Fo|^2^]' was changed to 'calc'. New tag
'_refine_ls_weighting_details' was created. The value of the new tag
was set to 'w = 1/[\s^2^(Fo) + 0.00002|Fo|^2^]'.

Automatic conversion script
Id: cif_fix_values 3143 2015-03-26 13:38:13Z robertas 

The following automatic conversions were performed:
data name '_geom_bond_atom_site_label_D' replaced with
'_geom_hbond_atom_site_label_D' as specified in the replacement file
'/home/antanas/src/cod-tools/trunk/data/replacement-values/replacement_tags.lst'.

data
name '_geom_bond_atom_site_label_H' replaced with
'_geom_hbond_atom_site_label_H' as specified in the replacement file
'/home/antanas/src/cod-tools/trunk/data/replacement-values/replacement_tags.lst'.

data
name '_geom_bond_distance_DH' replaced with '_geom_hbond_distance_DH'
as specified in the replacement file
'/home/antanas/src/cod-tools/trunk/data/replacement-values/replacement_tags.lst'.

data
name '_geom_contact_distance_HA' replaced with
'_geom_hbond_distance_HA' as specified in the replacement file
'/home/antanas/src/cod-tools/trunk/data/replacement-values/replacement_tags.lst'.

data
name '_geom_contact_distance_DA' replaced with
'_geom_hbond_distance_DA' as specified in the replacement file
'/home/antanas/src/cod-tools/trunk/data/replacement-values/replacement_tags.lst'.

data
name '_geom_angle_DHA' replaced with '_geom_hbond_angle_DHA' as
specified in the replacement file
'/home/antanas/src/cod-tools/trunk/data/replacement-values/replacement_tags.lst'.

data
name '_geom_contact_site_symmetry_A' replaced with
'_geom_hbond_site_symmetry_A' as specified in the replacement file
'/home/antanas/src/cod-tools/trunk/data/replacement-values/replacement_tags.lst'.

Automatic conversion script
Id: cif_correct_tags 5005 2017-03-03 11:38:54Z antanas 
;
_cod_original_sg_symbol_H-M 'P b c a    '
_cod_original_formula_sum 'C11 H18 Cl3 N O3 '
_cod_database_code 4022259

loop_
_symmetry_equiv_pos_as_xyz
'   +x,   +y,   +z'
'1/2+x,1/2-y,   -z'
'   -x,1/2+y,1/2-z'
'1/2-x,   -y,1/2+z'
'   -x,   -y,   -z'
'1/2-x,1/2+y,   +z'
'   +x,1/2-y,1/2+z'
'1/2+x,   +y,1/2-z'

loop_
_atom_site_aniso_label
_atom_site_aniso_U_11
_atom_site_aniso_U_22
_atom_site_aniso_U_33
_atom_site_aniso_U_12
_atom_site_aniso_U_13
_atom_site_aniso_U_23
Cl(1) 0.063(1) 0.0490(9) 0.130(2) 0.0183(9) -0.028(1) -0.023(1)
Cl(2) 0.089(1) 0.066(1) 0.065(1) -0.004(1) -0.006(1) -0.023(1)
Cl(3) 0.146(2) 0.063(1) 0.082(1) 0.025(1) 0.037(1) 0.034(1)
O(1) 0.042(2) 0.062(3) 0.050(3) 0.013(2) -0.002(2) 0.001(2)
O(2) 0.060(3) 0.074(3) 0.034(3) 0.020(3) 0.007(2) 0.006(2)
O(3) 0.062(3) 0.060(3) 0.095(4) 0.005(3) -0.042(3) -0.001(3)
N(1) 0.034(3) 0.036(3) 0.056(4) 0.003(2) -0.008(3) 0.003(3)
C(1) 0.028(3) 0.040(3) 0.054(4) 0.006(3) 0.002(3) 0.003(3)
C(2) 0.038(4) 0.039(3) 0.051(4) 0.011(3) -0.001(3) 0.005(3)
C(3) 0.044(4) 0.038(3) 0.047(4) 0.002(3) -0.005(3) 0.007(3)
C(4) 0.057(4) 0.035(3) 0.076(5) -0.006(3) -0.002(4) -0.003(4)
C(5) 0.053(4) 0.044(4) 0.049(4) -0.002(3) -0.006(4) -0.014(4)
C(6) 0.042(4) 0.043(3) 0.042(4) 0.011(3) 0.004(4) -0.009(3)
C(7) 0.041(4) 0.070(5) 0.075(5) 0.009(4) 0.011(4) 0.004(4)
C(8) 0.062(5) 0.064(4) 0.093(6) -0.001(4) -0.003(5) 0.031(5)
C(9) 0.044(4) 0.064(4) 0.054(5) -0.004(4) -0.003(4) 0.009(4)
C(10) 0.054(4) 0.038(3) 0.046(4) 0.001(3) 0.006(4) 0.008(4)
C(11) 0.060(4) 0.041(3) 0.055(4) 0.001(3) 0.000(4) 0.003(4)

loop_
_atom_site_label
_atom_site_fract_x
_atom_site_fract_y
_atom_site_fract_z
_atom_site_U_iso_or_equiv
_atom_site_occupancy
_atom_site_thermal_displace_type
_atom_site_calc_flag
Cl(1) 0.5015(1) -0.13168(9) 0.7556(2) 0.0806(6) 1.000 Uani d
Cl(2) 0.3693(1) -0.19960(10) 0.6033(2) 0.0732(6) 1.000 Uani d
Cl(3) 0.3389(1) -0.2030(1) 0.8506(2) 0.0971(8) 1.000 Uani d
O(1) 0.5195(3) 0.0525(2) 0.8455(3) 0.051(1) 1.000 Uani d
O(2) 0.3767(3) 0.0402(2) 1.0095(3) 0.056(1) 1.000 Uani d
O(3) 0.2456(3) -0.0811(2) 0.6786(4) 0.072(2) 1.000 Uani d
N(1) 0.3538(3) -0.0211(2) 0.7891(4) 0.042(2) 1.000 Uani d
C(1) 0.3062(4) 0.0512(3) 0.8152(5) 0.041(2) 1.000 Uani d
C(2) 0.3019(4) 0.1014(3) 0.7077(5) 0.043(2) 1.000 Uani d
C(3) 0.3953(4) 0.1324(3) 0.6614(5) 0.043(2) 1.000 Uani d
C(4) 0.4518(4) 0.1637(3) 0.7638(6) 0.056(2) 1.000 Uani d
C(5) 0.4593(4) 0.1151(3) 0.8711(5) 0.049(2) 1.000 Uani d
C(6) 0.3645(4) 0.0881(3) 0.9122(5) 0.042(2) 1.000 Uani d
C(7) 0.2089(4) 0.0351(4) 0.8613(6) 0.062(2) 1.000 Uani d
C(8) 0.3740(4) 0.1965(4) 0.5769(6) 0.073(3) 1.000 Uani d
C(9) 0.4522(4) 0.0749(4) 0.5933(5) 0.054(2) 1.000 Uani d
C(10) 0.3191(4) -0.0773(3) 0.7297(6) 0.046(2) 1.000 Uani d
C(11) 0.3819(4) -0.1501(3) 0.7328(6) 0.052(2) 1.000 Uani d
H(1o) 0.5348 0.0403 0.9128 0.043 1.000 Uiso c
H(1n) 0.4055 -0.0250 0.8167 0.026 1.000 Uiso c
H(2a) 0.2740 0.0736 0.6465 0.051 1.000 Uiso c
H(2o) 0.3396 0.0506 1.0671 0.066 1.000 Uiso c
H(2b) 0.2635 0.1428 0.7266 0.051 1.000 Uiso c
H(4b) 0.4238 0.2092 0.7869 0.067 1.000 Uiso c
H(4a) 0.5133 0.1727 0.7366 0.067 1.000 Uiso c
H(5) 0.4869 0.1436 0.9322 0.058 1.000 Uiso c
H(6) 0.3308 0.1305 0.9387 0.051 1.000 Uiso c
H(7a) 0.1783 0.0809 0.8772 0.074 1.000 Uiso c
H(7b) 0.1751 0.0081 0.8043 0.074 1.000 Uiso c
H(7c) 0.2137 0.0068 0.9309 0.074 1.000 Uiso c
H(8a) 0.4308 0.2175 0.5503 0.087 1.000 Uiso c
H(8b) 0.3395 0.1780 0.5125 0.087 1.000 Uiso c
H(8c) 0.3386 0.2334 0.6165 0.087 1.000 Uiso c
H(9a) 0.4666 0.0344 0.6431 0.064 1.000 Uiso c
H(9b) 0.4168 0.0580 0.5287 0.064 1.000 Uiso c
H(9c) 0.5080 0.0977 0.5666 0.064 1.000 Uiso c

loop_
_atom_type_symbol
_atom_type_oxidation_number
_atom_type_number_in_cell
_atom_type_scat_dispersion_real
_atom_type_scat_dispersion_imag
_atom_type_scat_source
C 0 88 0.018 0.009
;International Tables for Crystallography
(1992, Vol. C, Tables 4.2.6.8 and 6.1.1.1)
;
H 0 144 0.000 0.000
;International Tables for Crystallography
(1992, Vol. C, Table 6.1.1.2)
;
N 0 8 0.031 0.018
;International Tables for Crystallography
(1992, Vol. C, Tables 4.2.6.8 and 6.1.1.1)
;
O 0 24 0.049 0.032
;International Tables for Crystallography
(1992, Vol. C, Tables 4.2.6.8 and 6.1.1.1)
;
Cl 0 24 0.364 0.702
;International Tables for Crystallography
(1992, Vol. C, Tables 4.2.6.8 and 6.1.1.1)
;

loop_
_geom_angle_atom_site_label_1
_geom_angle_atom_site_label_2
_geom_angle_atom_site_label_3
_geom_angle
_geom_angle_publ_flag
C(5) O(1) H(1o) 100.1 no
C(6) O(2) H(2o) 113.0 no
C(1) N(1) C(10) 126.5(5) yes
C(1) N(1) H(1n) 114.6 no
C(10) N(1) H(1n) 118.8 no
N(1) C(1) C(2) 111.7(5) yes
N(1) C(1) C(6) 105.6(4) yes
N(1) C(1) C(7) 108.9(5) yes
C(2) C(1) C(6) 110.4(5) yes
C(2) C(1) C(7) 110.8(5) yes
C(6) C(1) C(7) 109.3(5) yes
C(1) C(2) C(3) 117.1(5) yes
C(1) C(2) H(2a) 107.6 no
C(1) C(2) H(2b) 107.5 no
C(3) C(2) H(2a) 107.5 no
C(3) C(2) H(2b) 107.5 no
H(2a) C(2) H(2b) 109.5 no
C(2) C(3) C(4) 109.2(5) yes
C(2) C(3) C(8) 108.3(5) yes
C(2) C(3) C(9) 113.3(5) yes
C(4) C(3) C(8) 108.2(5) yes
C(4) C(3) C(9) 110.7(5) yes
C(8) C(3) C(9) 106.9(5) yes
C(3) C(4) C(5) 116.6(5) yes
C(3) C(4) H(4b) 107.8 no
C(3) C(4) H(4a) 107.7 no
C(5) C(4) H(4b) 107.5 no
C(5) C(4) H(4a) 107.4 no
H(4b) C(4) H(4a) 109.7 no
O(1) C(5) C(4) 109.1(5) yes
O(1) C(5) C(6) 110.5(5) yes
O(1) C(5) H(5) 108.5 no
C(4) C(5) C(6) 111.9(5) yes
C(4) C(5) H(5) 108.4 no
C(6) C(5) H(5) 108.4 no
O(2) C(6) C(1) 111.9(5) yes
O(2) C(6) C(5) 109.0(5) yes
O(2) C(6) H(6) 107.3 no
C(1) C(6) C(5) 113.6(5) yes
C(1) C(6) H(6) 107.4 no
C(5) C(6) H(6) 107.4 no
C(1) C(7) H(7a) 109.0 no
C(1) C(7) H(7b) 109.1 no
C(1) C(7) H(7c) 109.1 no
H(7a) C(7) H(7b) 109.8 no
H(7a) C(7) H(7c) 109.8 no
H(7b) C(7) H(7c) 110.0 no
C(3) C(8) H(8a) 109.2 no
C(3) C(8) H(8b) 109.3 no
C(3) C(8) H(8c) 109.2 no
H(8a) C(8) H(8b) 109.8 no
H(8a) C(8) H(8c) 109.6 no
H(8b) C(8) H(8c) 109.6 no
C(3) C(9) H(9a) 109.1 no
C(3) C(9) H(9b) 109.1 no
C(3) C(9) H(9c) 108.9 no
H(9a) C(9) H(9b) 110.0 no
H(9a) C(9) H(9c) 109.9 no
H(9b) C(9) H(9c) 109.9 no
O(3) C(10) N(1) 128.7(6) yes
O(3) C(10) C(11) 117.3(6) yes
N(1) C(10) C(11) 113.9(5) yes
Cl(1) C(11) Cl(2) 108.8(3) yes
Cl(1) C(11) Cl(3) 109.2(3) yes
Cl(1) C(11) C(10) 113.6(4) yes
Cl(2) C(11) Cl(3) 109.9(3) yes
Cl(2) C(11) C(10) 110.0(4) yes
Cl(3) C(11) C(10) 105.2(4) yes

loop_
_geom_bond_atom_site_label_1
_geom_bond_atom_site_label_2
_geom_bond_distance
_geom_bond_publ_flag
Cl(1) C(11) 1.766(6) yes
Cl(2) C(11) 1.737(6) yes
Cl(3) C(11) 1.760(6) yes
O(1) C(5) 1.446(6) yes
O(1) H(1o) 0.83 no
O(2) C(6) 1.418(6) yes
O(2) H(2o) 0.87 no
O(3) C(10) 1.207(6) yes
N(1) C(1) 1.496(6) yes
N(1) C(10) 1.314(7) yes
N(1) H(1n) 0.81 no
C(1) C(2) 1.525(7) yes
C(1) C(6) 1.539(7) yes
C(1) C(7) 1.521(7) yes
C(2) C(3) 1.544(7) yes
C(2) H(2a) 0.95 no
C(2) H(2b) 0.95 no
C(3) C(4) 1.531(8) yes
C(3) C(8) 1.533(8) yes
C(3) C(9) 1.529(8) yes
C(4) C(5) 1.510(8) yes
C(4) H(4b) 0.95 no
C(4) H(4a) 0.95 no
C(5) C(6) 1.519(8) yes
C(5) H(5) 0.95 no
C(6) H(6) 0.95 no
C(7) H(7a) 0.95 no
C(7) H(7b) 0.95 no
C(7) H(7c) 0.95 no
C(8) H(8a) 0.95 no
C(8) H(8b) 0.95 no
C(8) H(8c) 0.95 no
C(9) H(9a) 0.95 no
C(9) H(9b) 0.95 no
C(9) H(9c) 0.95 no
C(10) C(11) 1.588(7) yes

loop_
_geom_contact_atom_site_label_1
_geom_contact_atom_site_label_2
_geom_contact_distance
_geom_contact_site_symmetry_2
_geom_contact_publ_flag
Cl(2) Cl(3) 3.406(2) 7_544 no
O(1) O(2) 2.782(5) 5_657 no
O(2) O(3) 2.713(6) 4 no
O(3) C(6) 3.435(7) 4_554 no

loop_
_geom_hbond_atom_site_label_D
_geom_hbond_atom_site_label_H
_geom_hbond_atom_site_label_A
_geom_hbond_distance_DH
_geom_hbond_distance_HA
_geom_hbond_distance_DA
_geom_hbond_angle_DHA
_geom_hbond_site_symmetry_A
O(1) H(1o) O(2) 0.83 2.12 2.782(5) 136.7 5_657
O(2) H(2o) O(3) 0.87 1.85 2.713(6) 173.3 4
N(1) H(1n) O(1) 0.81 2.17 2.795(6) 133.9 .
N(1) H(1n) Cl(1) 0.81 2.46 2.929(5) 118.1 .

loop_
_geom_torsion_atom_site_label_1
_geom_torsion_atom_site_label_2
_geom_torsion_atom_site_label_3
_geom_torsion_atom_site_label_4
_geom_torsion
_geom_torsion_publ_flag
Cl(1) C(11) C(10) O(3) 156.4(5) no
Cl(1) C(11) C(10) N(1) -26.5(7) no
Cl(2) C(11) C(10) O(3) 34.1(7) no
Cl(2) C(11) C(10) N(1) -148.7(4) no
Cl(3) C(11) C(10) O(3) -84.2(6) no
Cl(3) C(11) C(10) N(1) 92.9(5) no
O(1) C(5) C(4) C(3) 71.4(7) no
O(1) C(5) C(6) O(2) 55.7(6) no
O(1) C(5) C(6) C(1) -69.9(6) no
O(2) C(6) C(1) N(1) -53.9(6) no
O(2) C(6) C(1) C(2) -174.8(4) no
O(2) C(6) C(1) C(7) 63.0(6) no
O(2) C(6) C(5) C(4) 177.4(5) no
O(3) C(10) N(1) C(1) 4(1) no
N(1) C(1) C(2) C(3) -67.2(6) no
N(1) C(1) C(6) C(5) 70.0(6) no
C(1) N(1) C(10) C(11) -171.9(5) no
C(1) C(2) C(3) C(4) -47.3(7) no
C(1) C(2) C(3) C(8) -164.9(5) no
C(1) C(2) C(3) C(9) 76.7(6) no
C(1) C(6) C(5) C(4) 51.8(7) no
C(2) C(1) N(1) C(10) -74.5(7) no
C(2) C(1) C(6) C(5) -50.9(6) no
C(2) C(3) C(4) C(5) 47.3(7) no
C(3) C(2) C(1) C(6) 49.9(6) no
C(3) C(2) C(1) C(7) 171.2(5) no
C(3) C(4) C(5) C(6) -51.1(7) no
C(5) C(4) C(3) C(8) 165.0(5) no
C(5) C(4) C(3) C(9) -78.2(7) no
C(5) C(6) C(1) C(7) -173.0(5) no
C(6) C(1) N(1) C(10) 165.4(5) no
C(7) C(1) N(1) C(10) 48.2(8) no
